data_7206277
loop_
_publ_author_name
'Serpell, Christopher J.'
'Thomas, Owen'
'Odell, Barbara'
'Claridge, Timothy D. W.'
'Chall, Ricky'
'Thompson, Amber L.'
'Beer, Paul D.'

_publ_section_title
;
 Dimeric self-association of an isophthalamide macrocycle in solution
 and the solid state
;
_journal_issue 14
_journal_name_full CrystEngComm
_journal_page_first 4586
_journal_paper_doi 10.1039/c1ce05271c
_journal_volume 13
_journal_year 2011
_chemical_formula_moiety 'C36 H46 N2 O9'
_chemical_formula_sum 'C36 H46 N2 O9'
_chemical_formula_weight 650.77
_space_group_IT_number 2
_symmetry_cell_setting triclinic
_symmetry_space_group_name_Hall '-P 1'
_symmetry_space_group_name_H-M 'P -1'
_atom_sites_solution_hydrogens geom
_atom_sites_solution_primary direct
_audit_creation_date 11-01-27
_audit_creation_method CRYSTALS_ver_14.07
_cell_angle_alpha 68.6691(10)
_cell_angle_beta 83.2934(9)
_cell_angle_gamma 70.4090(9)
_cell_formula_units_Z 2
_cell_length_a 10.2724(2)
_cell_length_b 13.2776(2)
_cell_length_c 13.7434(3)
_cell_measurement_reflns_used 6675
_cell_measurement_temperature 150
_cell_measurement_theta_max 27
_cell_measurement_theta_min 5
_cell_volume 1644.98(6)
_computing_cell_refinement 'DENZO/SCALEPACK (Otwinowski & Minor, 1997)'
_computing_data_collection 'COLLECT (Nonius, 2001).'
_computing_data_reduction 'DENZO/SCALEPACK (Otwinowski & Minor, 1997)'
_computing_molecular_graphics 'CAMERON (Watkin et al., 1996)'
_computing_publication_material 'CRYSTALS (Betteridge et al., 2003)'
_computing_structure_refinement 'CRYSTALS (Betteridge et al., 2003)'
_computing_structure_solution 'SIR92 (Altomare et al., 1994)'
_diffrn_ambient_temperature 150
_diffrn_measured_fraction_theta_full 0.987
_diffrn_measured_fraction_theta_max 0.983
_diffrn_measurement_device Area
_diffrn_measurement_device_type 'Nonius KappaCCD'
_diffrn_measurement_method \w
_diffrn_radiation_monochromator graphite
_diffrn_radiation_type 'Mo K\a'
_diffrn_radiation_wavelength 0.71073
_diffrn_reflns_av_R_equivalents 0.021
_diffrn_reflns_limit_h_max 12
_diffrn_reflns_limit_h_min -13
_diffrn_reflns_limit_k_max 17
_diffrn_reflns_limit_k_min -16
_diffrn_reflns_limit_l_max 17
_diffrn_reflns_limit_l_min -17
_diffrn_reflns_number 23513
_diffrn_reflns_theta_full 26.287
_diffrn_reflns_theta_max 27.382
_diffrn_reflns_theta_min 5.233
_diffrn_standards_number 0
_exptl_absorpt_coefficient_mu 0.094
_exptl_absorpt_correction_T_max 0.98
_exptl_absorpt_correction_T_min 0.80
_exptl_absorpt_correction_type multi-scan
_exptl_absorpt_process_details 'DENZO/SCALEPACK (Otwinowski & Minor, 1997)'
_exptl_crystal_colour colourless
_exptl_crystal_density_diffrn 1.314
_exptl_crystal_density_method 'not measured'
_exptl_crystal_description block
_exptl_crystal_F_000 696
_exptl_crystal_size_max 0.280
_exptl_crystal_size_mid 0.280
_exptl_crystal_size_min 0.250
_refine_diff_density_max 1.25
_refine_diff_density_min -0.51
_refine_ls_extinction_method None
_refine_ls_goodness_of_fit_ref 0.9080
_refine_ls_hydrogen_treatment none
_refine_ls_matrix_type full
_refine_ls_number_parameters 424
_refine_ls_number_reflns 7343
_refine_ls_number_restraints 0
_refine_ls_R_factor_all 0.0658
_refine_ls_R_factor_gt 0.0560
_refine_ls_shift/su_max 0.0003834
_refine_ls_shift/su_mean 0.0000336
_refine_ls_structure_factor_coef Fsqd
_refine_ls_weighting_details
;
Method, part 1, Chebychev polynomial, (Watkin, 1994, Prince, 1982)
[weight] = 1.0/[A~0~*T~0~(x)+A~1~*T~1~(x) ... +A~n-1~]*T~n-1~(x)]
where A~i~ are the Chebychev coefficients listed below and x= Fcalc/Fmax
Method = Robust Weighting (Prince, 1982)
W = [weight] * [1-(deltaF/6*sigmaF)^2^]^2^
A~i~ are:
114. 184. 108. 43.4 9.60
;
_refine_ls_weighting_scheme calc
_refine_ls_wR_factor_all 0.1656
_refine_ls_wR_factor_gt 0.1558
_refine_ls_wR_factor_ref 0.1655
_reflns_limit_h_max 13
_reflns_limit_h_min -13
_reflns_limit_k_max 17
_reflns_limit_k_min -15
_reflns_limit_l_max 17
_reflns_limit_l_min 0
_reflns_number_gt 6226
_reflns_number_total 7348
_reflns_threshold_expression I>2.0\s(I)
_oxford_diffrn_Wilson_B_factor 2.23
_oxford_diffrn_Wilson_scale 0.52
_oxford_refine_ls_r_factor_ref 0.0658
_oxford_refine_ls_scale 1.445(9)
_oxford_reflns_number_all 7344
_oxford_reflns_threshold_expression_ref I>-3.0\s(I)
_oxford_structure_analysis_title 010CJS11
_cod_data_source_file c1ce05271c.txt
_cod_data_source_block AntiAntiPolymorph
_cod_depositor_comments
;
The following automatic conversions were performed:

'_symmetry_cell_setting' value 'Triclinic' changed to 'triclinic'
according to /home/saulius/struct/CIF-dictionaries/cif_core.dic
dictionary named 'cif_core.dic' version 2.4.1 from 2010-06-29.

Automatic conversion script
Id: cif_fix_values 1715 2011-07-08 13:25:40Z adriana 
;
_cod_original_sg_symbol_H-M 'P -1 '
_cod_database_code 7206277

loop_
_symmetry_equiv_pos_as_xyz
x,y,z
-x,-y,-z

loop_
_atom_site_label
_atom_site_type_symbol
_atom_site_fract_x
_atom_site_fract_y
_atom_site_fract_z
_atom_site_U_iso_or_equiv
_atom_site_occupancy
_atom_site_adp_type
_atom_site_refinement_flags_posn
_atom_site_refinement_flags_adp
_atom_site_refinement_flags_occupancy
_atom_site_disorder_assembly
_atom_site_disorder_group
_oxford_atom_site_special_shape
_atom_site_attached_hydrogens
C1 C 0.38034(18) 0.42221(15) 1.14399(13) 0.0218 1.0000 Uani . . . . . . .
C2 C 0.51540(17) 0.37076(14) 1.17930(13) 0.0214 1.0000 Uani . . . . . . .
C3 C 0.59478(17) 0.43746(15) 1.18070(14) 0.0218 1.0000 Uani . . . . . . .
C4 C 0.54034(17) 0.55643(15) 1.14606(13) 0.0212 1.0000 Uani . . . . . . .
C5 C 0.40495(18) 0.60663(15) 1.10623(13) 0.0221 1.0000 Uani . . . . . . .
C6 C 0.32495(17) 0.54082(15) 1.10456(13) 0.0215 1.0000 Uani . . . . . . .
C7 C 0.62222(18) 0.63232(15) 1.15051(14) 0.0235 1.0000 Uani . . . . . . .
C8 C 0.6325(3) 0.7155(2) 1.04091(18) 0.0435 1.0000 Uani . . . . . . .
C9 C 0.7677(2) 0.56345(19) 1.1937(2) 0.0422 1.0000 Uani . . . . . . .
C10 C 0.5467(2) 0.7014(2) 1.22048(19) 0.0372 1.0000 Uani . . . . . . .
C11 C 0.17841(18) 0.58909(15) 1.06529(14) 0.0227 1.0000 Uani . . . . . . .
O12 O 0.09808(15) 0.53345(13) 1.09842(12) 0.0367 1.0000 Uani . . . . . . .
N13 N 0.14111(15) 0.69377(13) 0.99223(11) 0.0223 1.0000 Uani . . . . . . .
C14 C -0.00033(18) 0.74985(16) 0.95389(14) 0.0243 1.0000 Uani . . . . . . .
C15 C -0.03329(18) 0.71405(16) 0.86914(14) 0.0236 1.0000 Uani . . . . . . .
O16 O 0.04629(14) 0.75359(13) 0.77902(10) 0.0288 1.0000 Uani . . . . . . .
C17 C 0.00933(18) 0.75538(16) 0.68406(14) 0.0241 1.0000 Uani . . . . . . .
C18 C 0.0651(2) 0.81900(18) 0.59605(15) 0.0300 1.0000 Uani . . . . . . .
C19 C 0.0353(2) 0.82513(18) 0.49750(15) 0.0304 1.0000 Uani . . . . . . .
C20 C -0.0508(2) 0.76819(16) 0.48744(14) 0.0264 1.0000 Uani . . . . . . .
C21 C -0.1065(2) 0.70482(17) 0.57546(15) 0.0286 1.0000 Uani . . . . . . .
C22 C -0.07525(19) 0.69709(16) 0.67482(15) 0.0266 1.0000 Uani . . . . . . .
O23 O -0.08045(16) 0.78357(12) 0.38589(11) 0.0328 1.0000 Uani . . . . . . .
C24 C -0.0943(2) 0.68908(18) 0.36604(16) 0.0331 1.0000 Uani . . . . . . .
C25 C 0.0437(3) 0.6127(2) 0.3470(2) 0.0495 1.0000 Uani . . . . . . .
O26 O 0.12130(19) 0.55804(16) 0.44300(17) 0.0559 1.0000 Uani . . . . . . .
C27 C 0.2480(3) 0.5743(2) 0.4444(3) 0.0587 1.0000 Uani . . . . 1 . .
C28 C 0.3641(3) 0.4921(2) 0.4112(3) 0.0580 1.0000 Uani . . . . 1 . .
O29 O 0.38590(17) 0.38093(13) 0.48640(13) 0.0432 1.0000 Uani . . . . . . .
C30 C 0.4870(3) 0.2993(2) 0.45194(19) 0.0472 1.0000 Uani . . . . . . .
C31 C 0.5131(2) 0.18581(19) 0.53631(17) 0.0357 1.0000 Uani . . . . . . .
O32 O 0.63240(15) 0.11082(13) 0.50676(11) 0.0356 1.0000 Uani . . . . . . .
C33 C 0.6652(2) -0.00477(18) 0.57412(16) 0.0319 1.0000 Uani . . . . . . .
C34 C 0.6710(2) -0.02275(17) 0.68797(15) 0.0278 1.0000 Uani . . . . . . .
O35 O 0.76832(14) 0.02606(12) 0.70294(10) 0.0286 1.0000 Uani . . . . . . .
C36 C 0.77075(18) 0.03279(15) 0.79941(14) 0.0231 1.0000 Uani . . . . . . .
C37 C 0.85758(19) 0.09008(16) 0.81046(15) 0.0250 1.0000 Uani . . . . . . .
C38 C 0.86660(19) 0.10213(16) 0.90443(15) 0.0253 1.0000 Uani . . . . . . .
C39 C 0.78953(18) 0.05795(15) 0.99003(14) 0.0237 1.0000 Uani . . . . . . .
C40 C 0.70493(19) -0.00014(15) 0.98039(15) 0.0252 1.0000 Uani . . . . . . .
C41 C 0.69569(19) -0.01290(15) 0.88491(15) 0.0251 1.0000 Uani . . . . . . .
O42 O 0.80310(14) 0.07855(12) 1.07902(10) 0.0278 1.0000 Uani . . . . . . .
C43 C 0.7390(2) 0.02420(15) 1.17239(14) 0.0264 1.0000 Uani . . . . . . .
C44 C 0.7606(2) 0.06640(15) 1.25595(14) 0.0254 1.0000 Uani . . . . . . .
N45 N 0.70317(15) 0.19028(12) 1.22538(12) 0.0223 1.0000 Uani . . . . . . .
C46 C 0.56615(18) 0.24244(15) 1.21536(14) 0.0235 1.0000 Uani . . . . . . .
O47 O 0.48424(15) 0.18891(12) 1.23156(13) 0.0364 1.0000 Uani . . . . . . .
H11 H 0.3275 0.3755 1.1486 0.0271 1.0000 Uiso R . . . . . .
H31 H 0.6872 0.4024 1.2046 0.0246 1.0000 Uiso R . . . . . .
H51 H 0.3669 0.6860 1.0818 0.0266 1.0000 Uiso R . . . . . .
H83 H 0.6811 0.7629 1.0447 0.0632 1.0000 Uiso R . . . . . .
H82 H 0.5422 0.7604 1.0096 0.0644 1.0000 Uiso R . . . . . .
H81 H 0.6832 0.6754 0.9955 0.0649 1.0000 Uiso R . . . . . .
H93 H 0.8193 0.6126 1.1954 0.0616 1.0000 Uiso R . . . . . .
H92 H 0.7688 0.5089 1.2631 0.0619 1.0000 Uiso R . . . . . .
H91 H 0.8176 0.5242 1.1483 0.0629 1.0000 Uiso R . . . . . .
H101 H 0.5917 0.7560 1.2186 0.0529 1.0000 Uiso R . . . . . .
H102 H 0.5471 0.6510 1.2938 0.0556 1.0000 Uiso R . . . . . .
H103 H 0.4512 0.7458 1.1985 0.0548 1.0000 Uiso R . . . . . .
H142 H -0.0151 0.8287 0.9251 0.0276 1.0000 Uiso R . . . . . .
H141 H -0.0633 0.7317 1.0125 0.0289 1.0000 Uiso R . . . . . .
H152 H -0.1304 0.7500 0.8566 0.0278 1.0000 Uiso R . . . . . .
H151 H -0.0124 0.6305 0.8936 0.0266 1.0000 Uiso R . . . . . .
H181 H 0.1229 0.8586 0.6022 0.0364 1.0000 Uiso R . . . . . .
H191 H 0.0711 0.8689 0.4382 0.0372 1.0000 Uiso R . . . . . .
H211 H -0.1627 0.6631 0.5702 0.0347 1.0000 Uiso R . . . . . .
H221 H -0.1129 0.6543 0.7349 0.0303 1.0000 Uiso R . . . . . .
H241 H -0.1515 0.7212 0.3035 0.0384 1.0000 Uiso R . . . . . .
H242 H -0.1411 0.6484 0.4182 0.0406 1.0000 Uiso R . . . . . .
H252 H 0.0919 0.6566 0.2914 0.0608 1.0000 Uiso R . . . . . .
H251 H 0.0269 0.5562 0.3220 0.0612 1.0000 Uiso R . . . . . .
H272 H 0.2460 0.6540 0.4018 0.0687 1.0000 Uiso R . . . 1 . .
H271 H 0.2679 0.5601 0.5197 0.0703 1.0000 Uiso R . . . 1 . .
H282 H 0.4486 0.5140 0.4087 0.0694 1.0000 Uiso R . . . 1 . .
H281 H 0.3348 0.5000 0.3401 0.0703 1.0000 Uiso R . . . 1 . .
H301 H 0.5724 0.3203 0.4334 0.0568 1.0000 Uiso R . . . . . .
H302 H 0.4463 0.2987 0.3902 0.0570 1.0000 Uiso R . . . . . .
H311 H 0.5292 0.1915 0.6042 0.0451 1.0000 Uiso R . . . . . .
H312 H 0.4362 0.1559 0.5480 0.0423 1.0000 Uiso R . . . . . .
H331 H 0.7548 -0.0472 0.5523 0.0367 1.0000 Uiso R . . . . . .
H332 H 0.5954 -0.0357 0.5662 0.0382 1.0000 Uiso R . . . . . .
H341 H 0.6953 -0.1058 0.7273 0.0339 1.0000 Uiso R . . . . . .
H342 H 0.5783 0.0124 0.7117 0.0338 1.0000 Uiso R . . . . . .
H371 H 0.9115 0.1178 0.7538 0.0323 1.0000 Uiso R . . . . . .
H381 H 0.9251 0.1405 0.9131 0.0307 1.0000 Uiso R . . . . . .
H401 H 0.6536 -0.0309 1.0381 0.0315 1.0000 Uiso R . . . . . .
H411 H 0.6435 -0.0575 0.8811 0.0298 1.0000 Uiso R . . . . . .
H432 H 0.7810 -0.0599 1.1945 0.0312 1.0000 Uiso R . . . . . .
H431 H 0.6409 0.0419 1.1587 0.0302 1.0000 Uiso R . . . . . .
H442 H 0.8597 0.0464 1.2705 0.0302 1.0000 Uiso R . . . . . .
H441 H 0.7144 0.0319 1.3198 0.0278 1.0000 Uiso R . . . . . .
H131 H 0.2016 0.7299 0.9697 0.0264 1.0000 Uiso R . . . . . .
H451 H 0.7582 0.2309 1.2137 0.0302 1.0000 Uiso R . . . . . .

loop_
_atom_site_aniso_label
_atom_site_aniso_U_11
_atom_site_aniso_U_22
_atom_site_aniso_U_33
_atom_site_aniso_U_23
_atom_site_aniso_U_13
_atom_site_aniso_U_12
C1 0.0210(8) 0.0232(8) 0.0238(8) -0.0084(7) 0.0003(6) -0.0100(6)
C2 0.0211(8) 0.0206(8) 0.0230(8) -0.0083(6) 0.0020(6) -0.0072(6)
C3 0.0179(7) 0.0232(8) 0.0245(8) -0.0088(7) -0.0004(6) -0.0060(6)
C4 0.0200(8) 0.0234(8) 0.0226(8) -0.0094(6) 0.0012(6) -0.0087(6)
C5 0.0213(8) 0.0203(8) 0.0232(8) -0.0057(6) -0.0016(6) -0.0064(6)
C6 0.0188(8) 0.0241(8) 0.0213(8) -0.0065(6) -0.0009(6) -0.0076(6)
C7 0.0220(8) 0.0240(8) 0.0284(9) -0.0107(7) 0.0001(7) -0.0102(7)
C8 0.0578(14) 0.0493(13) 0.0355(11) -0.0082(10) 0.0017(10) -0.0395(12)
C9 0.0255(10) 0.0340(11) 0.0730(16) -0.0211(11) -0.0119(10) -0.0099(8)
C10 0.0364(11) 0.0414(12) 0.0484(12) -0.0284(10) 0.0091(9) -0.0193(9)
C11 0.0208(8) 0.0245(8) 0.0229(8) -0.0066(7) -0.0017(6) -0.0085(7)
O12 0.0257(7) 0.0331(8) 0.0447(8) 0.0024(6) -0.0083(6) -0.0156(6)
N13 0.0194(7) 0.0246(7) 0.0225(7) -0.0055(6) -0.0025(5) -0.0085(6)
C14 0.0204(8) 0.0262(9) 0.0244(8) -0.0083(7) -0.0027(6) -0.0047(7)
C15 0.0192(8) 0.0299(9) 0.0220(8) -0.0078(7) -0.0003(6) -0.0092(7)
O16 0.0276(6) 0.0436(8) 0.0213(6) -0.0105(6) 0.0007(5) -0.0199(6)
C17 0.0220(8) 0.0289(9) 0.0220(8) -0.0092(7) -0.0022(6) -0.0078(7)
C18 0.0314(9) 0.0372(10) 0.0271(9) -0.0117(8) 0.0015(7) -0.0180(8)
C19 0.0356(10) 0.0348(10) 0.0229(9) -0.0092(7) 0.0033(7) -0.0158(8)
C20 0.0288(9) 0.0259(9) 0.0234(8) -0.0101(7) -0.0034(7) -0.0047(7)
C21 0.0300(9) 0.0294(9) 0.0308(9) -0.0113(8) -0.0025(7) -0.0132(8)
C22 0.0265(9) 0.0288(9) 0.0250(9) -0.0082(7) 0.0005(7) -0.0109(7)
O23 0.0485(9) 0.0263(7) 0.0240(7) -0.0091(5) -0.0073(6) -0.0097(6)
C24 0.0403(11) 0.0310(10) 0.0304(10) -0.0128(8) -0.0089(8) -0.0087(8)
C25 0.0613(16) 0.0377(12) 0.0473(14) -0.0216(11) 0.0018(12) -0.0057(11)
O26 0.0409(9) 0.0429(10) 0.0717(13) -0.0148(9) -0.0142(9) 0.0010(8)
C27 0.0655(18) 0.0399(14) 0.0653(18) -0.0131(13) -0.0039(14) -0.0145(13)
C28 0.0472(14) 0.0379(13) 0.0657(18) 0.0033(12) 0.0074(13) -0.0102(11)
O29 0.0376(8) 0.0303(8) 0.0464(9) -0.0028(7) 0.0044(7) -0.0046(6)
C30 0.0419(13) 0.0422(13) 0.0370(12) -0.0021(10) 0.0069(10) -0.0027(10)
C31 0.0340(10) 0.0357(11) 0.0320(10) -0.0113(8) 0.0028(8) -0.0060(9)
O32 0.0332(8) 0.0377(8) 0.0277(7) -0.0096(6) 0.0010(6) -0.0032(6)
C33 0.0314(10) 0.0327(10) 0.0339(10) -0.0160(8) -0.0056(8) -0.0062(8)
C34 0.0270(9) 0.0293(9) 0.0304(9) -0.0107(7) -0.0030(7) -0.0116(7)
O35 0.0308(7) 0.0357(7) 0.0255(6) -0.0120(6) 0.0006(5) -0.0171(6)
C36 0.0218(8) 0.0214(8) 0.0253(8) -0.0085(7) -0.0016(6) -0.0048(6)
C37 0.0238(8) 0.0259(8) 0.0272(9) -0.0100(7) 0.0024(7) -0.0101(7)
C38 0.0230(8) 0.0269(9) 0.0304(9) -0.0126(7) 0.0013(7) -0.0106(7)
C39 0.0245(8) 0.0217(8) 0.0250(8) -0.0097(7) -0.0011(6) -0.0054(7)
C40 0.0259(8) 0.0224(8) 0.0266(9) -0.0069(7) 0.0020(7) -0.0090(7)
C41 0.0253(8) 0.0229(8) 0.0284(9) -0.0080(7) -0.0011(7) -0.0098(7)
O42 0.0333(7) 0.0315(7) 0.0255(7) -0.0140(5) 0.0041(5) -0.0156(6)
C43 0.0328(9) 0.0218(8) 0.0250(9) -0.0079(7) 0.0020(7) -0.0099(7)
C44 0.0289(9) 0.0203(8) 0.0241(8) -0.0068(7) -0.0033(7) -0.0039(7)
N45 0.0226(7) 0.0200(7) 0.0252(7) -0.0086(6) 0.0001(6) -0.0071(6)
C46 0.0224(8) 0.0216(8) 0.0271(8) -0.0080(7) 0.0008(6) -0.0085(7)
O47 0.0258(7) 0.0244(7) 0.0595(10) -0.0119(6) 0.0012(6) -0.0121(6)

loop_
_atom_type_symbol
_atom_type_scat_dispersion_real
_atom_type_scat_dispersion_imag
_atom_type_scat_Cromer_Mann_a1
_atom_type_scat_Cromer_Mann_b1
_atom_type_scat_Cromer_Mann_a2
_atom_type_scat_Cromer_Mann_b2
_atom_type_scat_Cromer_Mann_a3
_atom_type_scat_Cromer_Mann_b3
_atom_type_scat_Cromer_Mann_a4
_atom_type_scat_Cromer_Mann_b4
_atom_type_scat_Cromer_Mann_c
_atom_type_scat_source
C 0.0033 0.0016 2.3100 20.8439 1.0200 10.2075 1.5886 0.5687 0.8650 51.6512 0.2156 'International Tables Vol C 4.2.6.8 and 6.1.1.4'
H 0.0000 0.0000 0.4930 10.5109 0.3229 26.1257 0.1402 3.1424 0.0408 57.7998 0.0030 'International Tables Vol C 4.2.6.8 and 6.1.1.4'
N 0.0061 0.0033 12.2126 0.0057 3.1322 9.8933 2.0125 28.9975 1.1663 0.5826 -11.5290 'International Tables Vol C 4.2.6.8 and 6.1.1.4'
O 0.0106 0.0060 3.0485 13.2771 2.2868 5.7011 1.5463 0.3239 0.8670 32.9089 0.2508 'International Tables Vol C 4.2.6.8 and 6.1.1.4'

loop_
_geom_angle_atom_site_label_1
_geom_angle_site_symmetry_1
_geom_angle_atom_site_label_2
_geom_angle_site_symmetry_2
_geom_angle_atom_site_label_3
_geom_angle_site_symmetry_3
_geom_angle
_geom_angle_publ_flag
C2 . C1 . C6 . 120.30(15) yes
C2 . C1 . H11 . 118.2 no
C6 . C1 . H11 . 121.5 no
C1 . C2 . C3 . 119.91(16) yes
C1 . C2 . C46 . 115.66(15) yes
C3 . C2 . C46 . 124.42(15) yes
C2 . C3 . C4 . 121.16(16) yes
C2 . C3 . H31 . 119.9 no
C4 . C3 . H31 . 118.9 no
C3 . C4 . C5 . 117.70(15) yes
C3 . C4 . C7 . 122.69(15) yes
C5 . C4 . C7 . 119.61(15) yes
C4 . C5 . C6 . 121.52(16) yes
C4 . C5 . H51 . 119.2 no
C6 . C5 . H51 . 119.3 no
C1 . C6 . C5 . 119.28(15) yes
C1 . C6 . C11 . 116.52(15) yes
C5 . C6 . C11 . 124.17(15) yes
C4 . C7 . C8 . 109.52(15) yes
C4 . C7 . C9 . 112.29(15) yes
C8 . C7 . C9 . 108.59(18) yes
C4 . C7 . C10 . 109.57(15) yes
C8 . C7 . C10 . 108.40(18) yes
C9 . C7 . C10 . 108.37(17) yes
C7 . C8 . H83 . 108.9 no
C7 . C8 . H82 . 111.6 no
H83 . C8 . H82 . 110.8 no
C7 . C8 . H81 . 110.9 no
H83 . C8 . H81 . 107.6 no
H82 . C8 . H81 . 107.1 no
C7 . C9 . H93 . 111.6 no
C7 . C9 . H92 . 112.9 no
H93 . C9 . H92 . 108.1 no
C7 . C9 . H91 . 109.1 no
H93 . C9 . H91 . 105.8 no
H92 . C9 . H91 . 109.0 no
C7 . C10 . H101 . 110.9 no
C7 . C10 . H102 . 110.8 no
H101 . C10 . H102 . 107.3 no
C7 . C10 . H103 . 112.7 no
H101 . C10 . H103 . 106.1 no
H102 . C10 . H103 . 108.6 no
C6 . C11 . O12 . 120.65(16) yes
C6 . C11 . N13 . 117.09(15) yes
O12 . C11 . N13 . 122.26(16) yes
C11 . N13 . C14 . 120.94(15) yes
C11 . N13 . H131 . 119.5 no
C14 . N13 . H131 . 119.5 no
N13 . C14 . C15 . 113.91(14) yes
N13 . C14 . H142 . 108.3 no
C15 . C14 . H142 . 107.1 no
N13 . C14 . H141 . 108.8 no
C15 . C14 . H141 . 107.8 no
H142 . C14 . H141 . 111.0 no
C14 . C15 . O16 . 107.55(14) yes
C14 . C15 . H152 . 105.4 no
O16 . C15 . H152 . 112.1 no
C14 . C15 . H151 . 110.5 no
O16 . C15 . H151 . 111.7 no
H152 . C15 . H151 . 109.3 no
C15 . O16 . C17 . 117.74(13) yes
O16 . C17 . C18 . 115.56(16) yes
O16 . C17 . C22 . 123.85(16) yes
C18 . C17 . C22 . 120.58(17) yes
C17 . C18 . C19 . 119.86(18) yes
C17 . C18 . H181 . 120.7 no
C19 . C18 . H181 . 119.5 no
C18 . C19 . C20 . 119.94(18) yes
C18 . C19 . H191 . 120.1 no
C20 . C19 . H191 . 120.0 no
C19 . C20 . C21 . 120.07(17) yes
C19 . C20 . O23 . 116.03(17) yes
C21 . C20 . O23 . 123.84(17) yes
C20 . C21 . C22 . 120.20(17) yes
C20 . C21 . H211 . 121.2 no
C22 . C21 . H211 . 118.6 no
C21 . C22 . C17 . 119.35(17) yes
C21 . C22 . H221 . 120.6 no
C17 . C22 . H221 . 120.0 no
C20 . O23 . C24 . 118.06(15) yes
O23 . C24 . C25 . 111.16(19) yes
O23 . C24 . H241 . 106.4 no
C25 . C24 . H241 . 109.4 no
O23 . C24 . H242 . 112.7 no
C25 . C24 . H242 . 111.0 no
H241 . C24 . H242 . 106.0 no
C24 . C25 . O26 . 108.5(2) yes
C24 . C25 . H252 . 110.1 no
O26 . C25 . H252 . 111.6 no
C24 . C25 . H251 . 107.7 no
O26 . C25 . H251 . 111.8 no
H252 . C25 . H251 . 107.1 no
C25 . O26 . C27 . 118.3(2) yes
O26 . C27 . C28 . 113.2(3) yes
O26 . C27 . H272 . 112.1 no
C28 . C27 . H272 . 110.0 no
O26 . C27 . H271 . 107.1 no
C28 . C27 . H271 . 106.3 no
H272 . C27 . H271 . 107.9 no
C27 . C28 . O29 . 109.5(2) yes
C27 . C28 . H282 . 107.6 no
O29 . C28 . H282 . 108.4 no
C27 . C28 . H281 . 104.4 no
O29 . C28 . H281 . 113.4 no
H282 . C28 . H281 . 113.3 no
C28 . O29 . C30 . 110.69(19) yes
O29 . C30 . C31 . 108.60(18) yes
O29 . C30 . H301 . 110.2 no
C31 . C30 . H301 . 111.2 no
O29 . C30 . H302 . 105.9 no
C31 . C30 . H302 . 109.6 no
H301 . C30 . H302 . 111.2 no
C30 . C31 . O32 . 106.62(17) yes
C30 . C31 . H311 . 110.0 no
O32 . C31 . H311 . 110.6 no
C30 . C31 . H312 . 113.6 no
O32 . C31 . H312 . 110.3 no
H311 . C31 . H312 . 105.9 no
C31 . O32 . C33 . 114.29(16) yes
O32 . C33 . C34 . 114.74(16) yes
O32 . C33 . H331 . 107.8 no
C34 . C33 . H331 . 109.6 no
O32 . C33 . H332 . 109.1 no
C34 . C33 . H332 . 106.8 no
H331 . C33 . H332 . 108.8 no
C33 . C34 . O35 . 108.91(16) yes
C33 . C34 . H341 . 107.9 no
O35 . C34 . H341 . 113.0 no
C33 . C34 . H342 . 109.5 no
O35 . C34 . H342 . 111.0 no
H341 . C34 . H342 . 106.3 no
C34 . O35 . C36 . 116.36(14) yes
O35 . C36 . C37 . 115.87(16) yes
O35 . C36 . C41 . 124.99(16) yes
C37 . C36 . C41 . 119.14(17) yes
C36 . C37 . C38 . 120.35(17) yes
C36 . C37 . H371 . 119.2 no
C38 . C37 . H371 . 120.4 no
C37 . C38 . C39 . 120.64(16) yes
C37 . C38 . H381 . 121.3 no
C39 . C38 . H381 . 118.1 no
C38 . C39 . C40 . 119.49(17) yes
C38 . C39 . O42 . 115.58(16) yes
C40 . C39 . O42 . 124.92(16) yes
C39 . C40 . C41 . 120.06(17) yes
C39 . C40 . H401 . 119.9 no
C41 . C40 . H401 . 120.1 no
C40 . C41 . C36 . 120.30(16) yes
C40 . C41 . H411 . 119.0 no
C36 . C41 . H411 . 120.5 no
C39 . O42 . C43 . 117.80(14) yes
O42 . C43 . C44 . 107.48(15) yes
O42 . C43 . H432 . 110.4 no
C44 . C43 . H432 . 110.3 no
O42 . C43 . H431 . 109.5 no
C44 . C43 . H431 . 112.2 no
H432 . C43 . H431 . 107.1 no
C43 . C44 . N45 . 112.06(14) yes
C43 . C44 . H442 . 111.6 no
N45 . C44 . H442 . 106.6 no
C43 . C44 . H441 . 108.4 no
N45 . C44 . H441 . 108.5 no
H442 . C44 . H441 . 109.6 no
C44 . N45 . C46 . 120.83(15) yes
C44 . N45 . H451 . 119.7 no
C46 . N45 . H451 . 119.4 no
C2 . C46 . N45 . 117.58(15) yes
C2 . C46 . O47 . 120.49(16) yes
N45 . C46 . O47 . 121.89(16) yes

loop_
_geom_bond_atom_site_label_1
_geom_bond_site_symmetry_1
_geom_bond_atom_site_label_2
_geom_bond_site_symmetry_2
_geom_bond_distance
_geom_bond_publ_flag
C1 . C2 . 1.381(2) yes
C1 . C6 . 1.396(2) yes
C1 . H11 . 0.933 no
C2 . C3 . 1.396(2) yes
C2 . C46 . 1.507(2) yes
C3 . C4 . 1.399(2) yes
C3 . H31 . 0.944 no
C4 . C5 . 1.403(2) yes
C4 . C7 . 1.533(2) yes
C5 . C6 . 1.393(2) yes
C5 . H51 . 0.934 no
C6 . C11 . 1.503(2) yes
C7 . C8 . 1.527(3) yes
C7 . C9 . 1.523(3) yes
C7 . C10 . 1.536(3) yes
C8 . H83 . 0.943 no
C8 . H82 . 0.968 no
C8 . H81 . 0.962 no
C9 . H93 . 0.976 no
C9 . H92 . 0.964 no
C9 . H91 . 0.952 no
C10 . H101 . 0.974 no
C10 . H102 . 0.985 no
C10 . H103 . 0.976 no
C11 . O12 . 1.229(2) yes
C11 . N13 . 1.343(2) yes
N13 . C14 . 1.453(2) yes
N13 . H131 . 0.870 no
C14 . C15 . 1.516(2) yes
C14 . H142 . 0.939 no
C14 . H141 . 0.983 no
C15 . O16 . 1.434(2) yes
C15 . H152 . 0.956 no
C15 . H151 . 0.988 no
O16 . C17 . 1.391(2) yes
C17 . C18 . 1.387(3) yes
C17 . C22 . 1.385(3) yes
C18 . C19 . 1.391(3) yes
C18 . H181 . 0.943 no
C19 . C20 . 1.388(3) yes
C19 . H191 . 0.931 no
C20 . C21 . 1.385(3) yes
C20 . O23 . 1.390(2) yes
C21 . C22 . 1.399(3) yes
C21 . H211 . 0.947 no
C22 . H221 . 0.941 no
O23 . C24 . 1.430(2) yes
C24 . C25 . 1.499(3) yes
C24 . H241 . 0.975 no
C24 . H242 . 0.921 no
C25 . O26 . 1.436(3) yes
C25 . H252 . 0.975 no
C25 . H251 . 0.998 no
O26 . C27 . 1.392(4) yes
C27 . C28 . 1.478(4) yes
C27 . H272 . 1.001 no
C27 . H271 . 1.015 no
C28 . O29 . 1.421(3) yes
C28 . H282 . 0.997 no
C28 . H281 . 1.014 no
O29 . C30 . 1.408(3) yes
C30 . C31 . 1.489(3) yes
C30 . H301 . 0.987 no
C30 . H302 . 0.993 no
C31 . O32 . 1.421(2) yes
C31 . H311 . 1.000 no
C31 . H312 . 0.970 no
O32 . C33 . 1.421(3) yes
C33 . C34 . 1.500(3) yes
C33 . H331 . 0.982 no
C33 . H332 . 0.971 no
C34 . O35 . 1.429(2) yes
C34 . H341 . 0.991 no
C34 . H342 . 0.985 no
O35 . C36 . 1.364(2) yes
C36 . C37 . 1.403(2) yes
C36 . C41 . 1.388(3) yes
C37 . C38 . 1.375(3) yes
C37 . H371 . 0.936 no
C38 . C39 . 1.395(3) yes
C38 . H381 . 0.949 no
C39 . C40 . 1.385(3) yes
C39 . O42 . 1.378(2) yes
C40 . C41 . 1.400(3) yes
C40 . H401 . 0.941 no
C41 . H411 . 0.940 no
O42 . C43 . 1.431(2) yes
C43 . C44 . 1.514(3) yes
C43 . H432 . 0.993 no
C43 . H431 . 0.980 no
C44 . N45 . 1.461(2) yes
C44 . H442 . 0.987 no
C44 . H441 . 0.981 no
N45 . C46 . 1.342(2) yes
N45 . H451 . 0.870 no
C46 . O47 . 1.227(2) yes

loop_
_geom_hbond_atom_site_label_D
_geom_hbond_site_symmetry_D
_geom_hbond_atom_site_label_H
_geom_hbond_site_symmetry_H
_geom_hbond_atom_site_label_A
_geom_hbond_site_symmetry_A
_geom_hbond_angle_DHA
_geom_hbond_distance_DH
_geom_hbond_distance_HA
_geom_hbond_distance_DA
_geom_hbond_publ_flag
C15 . H151 . O12 2_567 145 0.99 2.57 3.431(3) yes
N13 . H131 . O42 2_667 135 0.87 2.37 3.050(3) yes
N45 . H451 . O16 2_667 152 0.87 2.10 2.898(3) yes

loop_
_cod_related_entry_id
_cod_related_entry_database
_cod_related_entry_code
1 ChemSpider 21430095
